data_7250130
loop_
_publ_author_name
'Donati, Chiara'
'Hashim, Ishfaq Ibni'
'Pozsoni, Nestor Bracho'
'Bourda, Laurens'
'Van Hecke, Kristof'
'Cazin, Catherine S. J.'
'Visentin, Fabiano'
'Nolan, Steven P.'
'Gandin, Valentina'
'Scattolin, Thomas'

_publ_section_title
;
 Investigation of the In Vitro Anticancer Potential of
 Bis(imino)acenaphthene-N-Heterocyclic Carbene Transition Metal Complexes
 Revealed TrxR Inhibition and Triggering of Immunogenic Cell Death (ICD)
 for Allyl Palladates
;
_journal_name_full 'RSC Medicinal Chemistry'
_journal_paper_doi 10.1039/D5MD00039D
_journal_year 2025
_chemical_formula_moiety 'C3 H5 Cl2 Pd, 2(C H2 Cl2), C37 H41 N2'
_chemical_formula_sum 'C42 H50 Cl6 N2 Pd'
_chemical_formula_weight 901.94
_space_group_crystal_system monoclinic
_space_group_IT_number 14
_space_group_name_Hall '-P 2yn'
_space_group_name_H-M_alt 'P 1 21/n 1'
_atom_sites_solution_hydrogens geom
_atom_sites_solution_primary dual
_audit_creation_date 2022-11-10
_audit_creation_method
;
Olex2 1.5
(compiled 2022.04.07 svn.rca3783a0 for OlexSys, GUI svn.r6498)
;
_audit_update_record
;
2025-01-07 deposited with the CCDC.	2025-03-17 downloaded from the CCDC.
;
_cell_angle_alpha 90
_cell_angle_beta 99.8290(10)
_cell_angle_gamma 90
_cell_formula_units_Z 4
_cell_length_a 12.76020(10)
_cell_length_b 15.6164(2)
_cell_length_c 21.3741(2)
_cell_measurement_reflns_used 13938
_cell_measurement_temperature 100.0(1)
_cell_measurement_theta_max 73.6620
_cell_measurement_theta_min 3.4740
_cell_volume 4196.66(8)
_computing_cell_refinement 'CrysAlisPro 1.171.41.112a (Rigaku OD, 2021)'
_computing_data_collection 'CrysAlisPro 1.171.41.112a (Rigaku OD, 2021)'
_computing_data_reduction 'CrysAlisPro 1.171.41.112a (Rigaku OD, 2021)'
_computing_molecular_graphics 'Olex2 1.5 (Dolomanov et al., 2009)'
_computing_publication_material 'Olex2 1.5 (Dolomanov et al., 2009)'
_computing_structure_refinement 'SHELXL 2018/3 (Sheldrick, 2015)'
_computing_structure_solution 'SHELXT 2018/2 (Sheldrick, 2018)'
_diffrn_ambient_environment N~2~
_diffrn_ambient_temperature 100.0(1)
_diffrn_detector 'CCD plate'
_diffrn_detector_area_resol_mean 10.4839
_diffrn_detector_type Atlas
_diffrn_measured_fraction_theta_full 1.000
_diffrn_measured_fraction_theta_max 0.986
_diffrn_measurement_details
;
List of Runs (angles in degrees, time in seconds):

  # Type    Start    End  Width  t~exp~   \w     \q     \k     \f   Frames
#--------------------------------------------------------------------------
  1  \w    -66.00  33.00   1.00    1.50    --  -41.28  38.00-120.00   99
  2  \w    -66.00  33.00   1.00    1.50    --  -41.28  38.00 120.00   99
  3  \w    -87.00  -6.00   1.00    1.50    --  -41.28 125.00-180.00   81
  4  \w     33.00 132.00   1.00    7.50    --  106.28 -45.00 -60.00   99
  5  \w     30.00 139.00   1.00    7.50    --  106.28 -77.00  60.00  109
  6  \w     97.00 177.00   1.00    7.50    --  106.28 125.00  30.00   80
  7  \w    103.00 178.00   1.00    7.50    --  106.28  77.00  60.00   75
  8  \w     78.00 178.00   1.00    7.50    --  106.28  30.00-180.00  100
  9  \w    103.00 178.00   1.00    7.50    --  106.28  77.00  90.00   75
 10  \w     13.00 114.00   1.00    1.50    --   41.28  57.00-150.00  101
 11  \w     13.00 114.00   1.00    1.50    --   41.28  57.00 -30.00  101
 12  \w     13.00 114.00   1.00    1.50    --   41.28  57.00 120.00  101
 13  \w     77.00 178.00   1.00    7.50    --  106.28  61.00  30.00  101
 14  \w     77.00 178.00   1.00    7.50    --  106.28  61.00-120.00  101
 15  \w     35.00 112.00   1.00    7.50    --  106.28-125.00 -90.00   77
 16  \w     35.00 112.00   1.00    7.50    --  106.28-125.00  30.00   77
 17  \w     54.00 178.00   1.00    7.50    --  106.28  15.00   0.00  124
;
_diffrn_measurement_device 'four-circle diffractometer'
_diffrn_measurement_device_type 'SuperNova, Dual, Cu at home/near, Atlas'
_diffrn_measurement_method '\w scans'
_diffrn_orient_matrix_type 'CrysAlisPro convention (1999,Acta A55,543-557)'
_diffrn_orient_matrix_UB_11 0.1173808000
_diffrn_orient_matrix_UB_12 -0.0218225000
_diffrn_orient_matrix_UB_13 -0.0013547000
_diffrn_orient_matrix_UB_21 0.0347220000
_diffrn_orient_matrix_UB_22 0.0585152000
_diffrn_orient_matrix_UB_23 0.0578356000
_diffrn_orient_matrix_UB_31 -0.0070601000
_diffrn_orient_matrix_UB_32 -0.0763239000
_diffrn_orient_matrix_UB_33 0.0447324000
_diffrn_radiation_monochromator mirror
_diffrn_radiation_probe x-ray
_diffrn_radiation_type 'Cu K\a'
_diffrn_radiation_wavelength 1.54184
_diffrn_reflns_av_R_equivalents 0.0803
_diffrn_reflns_av_unetI/netI 0.0524
_diffrn_reflns_Laue_measured_fraction_full 1.000
_diffrn_reflns_Laue_measured_fraction_max 0.986
_diffrn_reflns_limit_h_max 15
_diffrn_reflns_limit_h_min -15
_diffrn_reflns_limit_k_max 17
_diffrn_reflns_limit_k_min -19
_diffrn_reflns_limit_l_max 26
_diffrn_reflns_limit_l_min -26
_diffrn_reflns_number 40172
_diffrn_reflns_point_group_measured_fraction_full 1.000
_diffrn_reflns_point_group_measured_fraction_max 0.986
_diffrn_reflns_theta_full 67.684
_diffrn_reflns_theta_max 73.933
_diffrn_reflns_theta_min 3.523
_diffrn_source 'micro-focus sealed X-ray tube'
_diffrn_source_type 'SuperNova (Cu) X-ray Source'
_exptl_absorpt_coefficient_mu 7.320
_exptl_absorpt_correction_T_max 1.000
_exptl_absorpt_correction_T_min 0.578
_exptl_absorpt_correction_type gaussian
_exptl_absorpt_process_details
;
CrysAlisPro 1.171.41.112a (Rigaku Oxford Diffraction, 2021)
Numerical absorption correction based on gaussian integration over
a multifaceted crystal model
Empirical absorption correction using spherical harmonics,
implemented in SCALE3 ABSPACK scaling algorithm.
;
_exptl_crystal_colour 'clear yellow'
_exptl_crystal_colour_lustre clear
_exptl_crystal_colour_primary yellow
_exptl_crystal_density_diffrn 1.428
_exptl_crystal_description irregular
_exptl_crystal_F_000 1856
_exptl_crystal_size_max 0.2
_exptl_crystal_size_mid 0.12
_exptl_crystal_size_min 0.05
_refine_diff_density_max 0.939
_refine_diff_density_min -0.919
_refine_diff_density_rms 0.086
_refine_ls_extinction_method none
_refine_ls_goodness_of_fit_ref 1.021
_refine_ls_hydrogen_treatment constr
_refine_ls_matrix_type full
_refine_ls_number_parameters 506
_refine_ls_number_reflns 8393
_refine_ls_number_restraints 18
_refine_ls_restrained_S_all 1.021
_refine_ls_R_factor_all 0.0596
_refine_ls_R_factor_gt 0.0425
_refine_ls_shift/su_max 0.003
_refine_ls_shift/su_mean 0.000
_refine_ls_structure_factor_coef Fsqd
_refine_ls_weighting_details 'w=1/[\s^2^(Fo^2^)+(0.0609P)^2^+0.7708P] where P=(Fo^2^+2Fc^2^)/3'
_refine_ls_weighting_scheme calc
_refine_ls_wR_factor_gt 0.1049
_refine_ls_wR_factor_ref 0.1164
_reflns_Friedel_coverage 0.000
_reflns_number_gt 6594
_reflns_number_total 8393
_reflns_threshold_expression 'I > 2\s(I)'
_cod_data_source_file d5md00039d2.cif
_cod_data_source_block 161_01_dcmhex
_cod_database_code 7250130
_shelx_shelxl_version_number 2018/3
_chemical_oxdiff_formula C41H35N2PdCl2
_shelx_space_group_comment
;
The symmetry employed for this shelxl refinement is uniquely defined
by the following loop, which should always be used as a source of
symmetry information in preference to the above space-group names.
They are only intended as comments.
;
_shelx_estimated_absorpt_t_max 0.711
_shelx_estimated_absorpt_t_min 0.322
_olex2_refinement_description
;
1. Fixed Uiso
 At 1.2 times of:
  All C(H) groups, All C(H,H) groups
 At 1.5 times of:
  All C(H,H,H) groups
2. Uiso/Uaniso restraints and constraints
Uanis(C38A) = Uanis(C38B)
Uanis(C39A) = Uanis(C39B)
Uanis(C40A) = Uanis(C40B)
3. Rigid body (RIGU) restrains
 C38A, C39A, C40A
 with sigma for 1-2 distances of 0.001 and sigma for 1-3 distances of 0.001
 C38B, C39B, C40B
 with sigma for 1-2 distances of 0.001 and sigma for 1-3 distances of 0.001
4. Others
 Sof(C38B)=Sof(H38C)=Sof(H38D)=Sof(C39B)=Sof(H39B)=Sof(C40B)=Sof(H40C)=
 Sof(H40D)=1-FVAR(1)
 Sof(C38A)=Sof(H38A)=Sof(H38B)=Sof(C39A)=Sof(H39A)=Sof(C40A)=Sof(H40A)=
 Sof(H40B)=FVAR(1)
 Sof(Cl5B)=Sof(Cl6B)=Sof(C42B)=Sof(H42C)=Sof(H42D)=1-FVAR(2)
 Sof(Cl5A)=Sof(Cl6A)=Sof(C42A)=Sof(H42A)=Sof(H42B)=FVAR(2)
5.a Ternary CH refined with riding coordinates:
 C39A(H39A), C39B(H39B), C20(H20), C23(H23), C32(H32), C35(H35)
5.b Secondary CH2 refined with riding coordinates:
 C38A(H38A,H38B), C40A(H40A,H40B), C38B(H38C,H38D), C40B(H40C,H40D), C41(H41A,
 H41B), C42A(H42A,H42B), C42B(H42C,H42D)
5.c Aromatic/amide H refined with riding coordinates:
 C1(H1), C4(H4), C5(H5), C6(H6), C8(H8), C9(H9), C10(H10), C16(H16), C17(H17),
 C18(H18), C28(H28), C29(H29), C30(H30)
5.d Idealised Me refined as rotating group:
 C21(H21A,H21B,H21C), C22(H22A,H22B,H22C), C24(H24A,H24B,H24C), C25(H25A,H25B,
 H25C), C33(H33A,H33B,H33C), C34(H34A,H34B,H34C), C36(H36A,H36B,H36C), C37(H37A,
 H37B,H37C)
;
_olex2_date_sample_data_collection 2022-10-21
_olex2_exptl_crystal_mounting_method 'Mounted on a LythoLoop'
_olex2_submission_special_instructions 'No special instructions were received'
_oxdiff_exptl_absorpt_empirical_details
;
Empirical correction (ABSPACK) includes:
- Absorption correction using spherical harmonics
- Frame scaling
;
_oxdiff_exptl_absorpt_empirical_full_max 3.447
_oxdiff_exptl_absorpt_empirical_full_min 0.345

loop_
_space_group_symop_operation_xyz
'x, y, z'
'-x+1/2, y+1/2, -z+1/2'
'-x, -y, -z'
'x-1/2, -y-1/2, z-1/2'

loop_
_atom_site_label
_atom_site_type_symbol
_atom_site_fract_x
_atom_site_fract_y
_atom_site_fract_z
_atom_site_U_iso_or_equiv
_atom_site_adp_type
_atom_site_occupancy
_atom_site_site_symmetry_order
_atom_site_calc_flag
_atom_site_refinement_flags_posn
_atom_site_refinement_flags_adp
_atom_site_refinement_flags_occupancy
_atom_site_disorder_assembly
_atom_site_disorder_group
Pd1 Pd 0.31273(2) 0.29445(2) 0.77385(2) 0.03080(9) Uani 1 1 d . . . . .
Cl1 Cl 0.34537(6) 0.44479(6) 0.77472(4) 0.03334(18) Uani 1 1 d . . . . .
Cl2 Cl 0.38747(6) 0.28044(6) 0.88313(4) 0.03481(19) Uani 1 1 d . . . . .
C38A C 0.2554(6) 0.2845(7) 0.6754(5) 0.0385(14) Uani 0.753(7) 1 d . . P A 1
H38A H 0.206461 0.330136 0.656070 0.046 Uiso 0.753(7) 1 calc R U P A 1
H38B H 0.307297 0.266333 0.648424 0.046 Uiso 0.753(7) 1 calc R U P A 1
C39A C 0.2115(4) 0.2199(4) 0.7081(2) 0.0416(11) Uani 0.753(7) 1 d . . P A 1
H39A H 0.133275 0.217610 0.708460 0.050 Uiso 0.753(7) 1 calc R U P A 1
C40A C 0.2834(5) 0.1649(5) 0.7474(3) 0.0445(13) Uani 0.753(7) 1 d . . P A 1
H40A H 0.337895 0.135783 0.727203 0.053 Uiso 0.753(7) 1 calc R U P A 1
H40B H 0.252922 0.128246 0.777604 0.053 Uiso 0.753(7) 1 calc R U P A 1
C38B C 0.234(2) 0.271(2) 0.6758(19) 0.0385(14) Uani 0.247(7) 1 d . . P A 2
H38C H 0.155639 0.272236 0.667442 0.046 Uiso 0.247(7) 1 calc R U P A 2
H38D H 0.267462 0.297017 0.641718 0.046 Uiso 0.247(7) 1 calc R U P A 2
C39B C 0.2876(12) 0.1899(12) 0.7078(8) 0.0416(11) Uani 0.247(7) 1 d . . P A 2
H39B H 0.348937 0.162638 0.691902 0.050 Uiso 0.247(7) 1 calc R U P A 2
C40B C 0.258(2) 0.1627(18) 0.7623(11) 0.0445(13) Uani 0.247(7) 1 d . . P A 2
H40C H 0.303833 0.118844 0.786766 0.053 Uiso 0.247(7) 1 calc R U P A 2
H40D H 0.181138 0.152951 0.761060 0.053 Uiso 0.247(7) 1 calc R U P A 2
Cl3 Cl 1.01209(10) 0.20892(8) 0.82411(5) 0.0603(3) Uani 1 1 d . . . . .
Cl4 Cl 1.08145(11) 0.21911(12) 0.95975(6) 0.0811(5) Uani 1 1 d . . . . .
C41 C 1.1133(4) 0.2388(4) 0.8864(2) 0.0682(15) Uani 1 1 d . . . . .
H41A H 1.178975 0.206966 0.882388 0.082 Uiso 1 1 calc R U . . .
H41B H 1.128223 0.300603 0.882729 0.082 Uiso 1 1 calc R U . . .
N1 N 0.64204(18) 0.36723(17) 0.76883(11) 0.0214(5) Uani 1 1 d . . . . .
N2 N 0.67705(18) 0.41646(17) 0.86664(11) 0.0219(5) Uani 1 1 d . . . . .
C1 C 0.6009(2) 0.3840(2) 0.82150(13) 0.0218(6) Uani 1 1 d . . . . .
H1 H 0.529110 0.374429 0.826099 0.026 Uiso 1 1 calc R U . . .
C2 C 0.7479(2) 0.3898(2) 0.78113(13) 0.0211(6) Uani 1 1 d . . . . .
C3 C 0.8444(2) 0.3910(2) 0.75200(14) 0.0220(6) Uani 1 1 d . . . . .
C4 C 0.8725(2) 0.3691(2) 0.69526(14) 0.0264(6) Uani 1 1 d . . . . .
H4 H 0.821808 0.345932 0.661818 0.032 Uiso 1 1 calc R U . . .
C5 C 0.9802(2) 0.3822(2) 0.68775(15) 0.0280(7) Uani 1 1 d . . . . .
H5 H 1.000527 0.368019 0.648287 0.034 Uiso 1 1 calc R U . . .
C6 C 1.0560(2) 0.4147(2) 0.73553(15) 0.0273(7) Uani 1 1 d . . . . .
H6 H 1.126875 0.422649 0.728544 0.033 Uiso 1 1 calc R U . . .
C7 C 1.0284(2) 0.4364(2) 0.79532(15) 0.0258(6) Uani 1 1 d . . . . .
C8 C 1.0980(2) 0.4680(2) 0.84950(15) 0.0290(7) Uani 1 1 d . . . . .
H8 H 1.171047 0.477060 0.847700 0.035 Uiso 1 1 calc R U . . .
C9 C 1.0597(2) 0.4855(2) 0.90452(15) 0.0294(7) Uani 1 1 d . . . . .
H9 H 1.107607 0.506338 0.940181 0.035 Uiso 1 1 calc R U . . .
C10 C 0.9514(2) 0.4735(2) 0.91015(14) 0.0270(7) Uani 1 1 d . . . . .
H10 H 0.927121 0.485993 0.948778 0.032 Uiso 1 1 calc R U . . .
C11 C 0.8823(2) 0.4433(2) 0.85816(14) 0.0232(6) Uani 1 1 d . . . . .
C12 C 0.9228(2) 0.4242(2) 0.80169(13) 0.0226(6) Uani 1 1 d . . . . .
C13 C 0.7699(2) 0.4201(2) 0.84172(13) 0.0213(6) Uani 1 1 d . . . . .
C14 C 0.5919(2) 0.3143(2) 0.71621(14) 0.0216(6) Uani 1 1 d . . . . .
C15 C 0.5451(2) 0.3531(2) 0.65915(14) 0.0268(7) Uani 1 1 d . . . . .
C16 C 0.5030(2) 0.2977(2) 0.60969(15) 0.0290(7) Uani 1 1 d . . . . .
H16 H 0.472520 0.320888 0.569623 0.035 Uiso 1 1 calc R U . . .
C17 C 0.5050(3) 0.2100(2) 0.61798(16) 0.0324(7) Uani 1 1 d . . . . .
H17 H 0.473308 0.173788 0.584268 0.039 Uiso 1 1 calc R U . . .
C18 C 0.5525(3) 0.1746(2) 0.67488(15) 0.0301(7) Uani 1 1 d . . . . .
H18 H 0.553780 0.114082 0.679495 0.036 Uiso 1 1 calc R U . . .
C19 C 0.5986(2) 0.2251(2) 0.72551(14) 0.0240(6) Uani 1 1 d . . . . .
C20 C 0.5400(3) 0.4490(2) 0.64813(15) 0.0303(7) Uani 1 1 d . . . . .
H20 H 0.562845 0.478096 0.689921 0.036 Uiso 1 1 calc R U . . .
C21 C 0.4264(3) 0.4782(3) 0.62134(18) 0.0393(8) Uani 1 1 d . . . . .
H21A H 0.424221 0.540908 0.618974 0.059 Uiso 1 1 calc R U . . .
H21B H 0.377900 0.458290 0.649180 0.059 Uiso 1 1 calc R U . . .
H21C H 0.404608 0.454213 0.578757 0.059 Uiso 1 1 calc R U . . .
C22 C 0.6161(3) 0.4764(3) 0.60335(18) 0.0421(9) Uani 1 1 d . . . . .
H22A H 0.597318 0.446222 0.562770 0.063 Uiso 1 1 calc R U . . .
H22B H 0.689250 0.462089 0.622609 0.063 Uiso 1 1 calc R U . . .
H22C H 0.610136 0.538287 0.596084 0.063 Uiso 1 1 calc R U . . .
C23 C 0.6573(2) 0.1844(2) 0.78591(14) 0.0270(7) Uani 1 1 d . . . . .
H23 H 0.686717 0.231138 0.815763 0.032 Uiso 1 1 calc R U . . .
C24 C 0.5834(3) 0.1289(2) 0.81869(16) 0.0332(7) Uani 1 1 d . . . . .
H24A H 0.525629 0.164303 0.829430 0.050 Uiso 1 1 calc R U . . .
H24B H 0.623969 0.104152 0.857569 0.050 Uiso 1 1 calc R U . . .
H24C H 0.553534 0.082742 0.790020 0.050 Uiso 1 1 calc R U . . .
C25 C 0.7505(3) 0.1309(3) 0.77035(17) 0.0384(8) Uani 1 1 d . . . . .
H25A H 0.722970 0.082990 0.742764 0.058 Uiso 1 1 calc R U . . .
H25B H 0.792243 0.108683 0.809766 0.058 Uiso 1 1 calc R U . . .
H25C H 0.795930 0.166932 0.748579 0.058 Uiso 1 1 calc R U . . .
C26 C 0.6639(2) 0.4421(2) 0.93022(13) 0.0233(6) Uani 1 1 d . . . . .
C27 C 0.6584(2) 0.5295(2) 0.94239(14) 0.0267(7) Uani 1 1 d . . . . .
C28 C 0.6465(2) 0.5531(3) 1.00390(16) 0.0338(8) Uani 1 1 d . . . . .
H28 H 0.640127 0.611893 1.014005 0.041 Uiso 1 1 calc R U . . .
C29 C 0.6440(2) 0.4915(3) 1.05016(15) 0.0363(9) Uani 1 1 d . . . . .
H29 H 0.636737 0.508467 1.091880 0.044 Uiso 1 1 calc R U . . .
C30 C 0.6519(2) 0.4057(3) 1.03641(15) 0.0332(8) Uani 1 1 d . . . . .
H30 H 0.651462 0.364815 1.069244 0.040 Uiso 1 1 calc R U . . .
C31 C 0.6606(2) 0.3773(2) 0.97541(14) 0.0278(7) Uani 1 1 d . . . . .
C32 C 0.6631(2) 0.5969(2) 0.89174(16) 0.0308(7) Uani 1 1 d . . . . .
H32 H 0.698464 0.570275 0.858243 0.037 Uiso 1 1 calc R U . . .
C33 C 0.7294(3) 0.6740(3) 0.9176(2) 0.0493(10) Uani 1 1 d . . . . .
H33A H 0.738981 0.711856 0.882469 0.074 Uiso 1 1 calc R U . . .
H33B H 0.799066 0.654597 0.939647 0.074 Uiso 1 1 calc R U . . .
H33C H 0.692960 0.705166 0.947415 0.074 Uiso 1 1 calc R U . . .
C34 C 0.5521(3) 0.6246(3) 0.86008(19) 0.0456(10) Uani 1 1 d . . . . .
H34A H 0.514769 0.650378 0.891848 0.068 Uiso 1 1 calc R U . . .
H34B H 0.512304 0.574553 0.841251 0.068 Uiso 1 1 calc R U . . .
H34C H 0.557804 0.666615 0.826777 0.068 Uiso 1 1 calc R U . . .
C35 C 0.6692(2) 0.2833(2) 0.95988(15) 0.0312(7) Uani 1 1 d . . . . .
H35 H 0.631221 0.274862 0.915372 0.037 Uiso 1 1 calc R U . . .
C36 C 0.7859(3) 0.2576(3) 0.9613(2) 0.0487(10) Uani 1 1 d . . . . .
H36A H 0.825843 0.265208 1.004295 0.073 Uiso 1 1 calc R U . . .
H36B H 0.816844 0.293656 0.931643 0.073 Uiso 1 1 calc R U . . .
H36C H 0.789266 0.197388 0.948724 0.073 Uiso 1 1 calc R U . . .
C37 C 0.6166(3) 0.2241(3) 1.00233(18) 0.0469(10) Uani 1 1 d . . . . .
H37A H 0.614824 0.165558 0.985634 0.070 Uiso 1 1 calc R U . . .
H37B H 0.543862 0.243674 1.003021 0.070 Uiso 1 1 calc R U . . .
H37C H 0.657441 0.225067 1.045539 0.070 Uiso 1 1 calc R U . . .
Cl5A Cl 0.3420(5) 0.0140(2) 0.89388(18) 0.0649(11) Uani 0.555(10) 1 d . . P B 1
Cl6A Cl 0.3245(5) 0.0853(4) 1.0157(3) 0.1014(15) Uani 0.555(10) 1 d . . P B 1
C42A C 0.4011(7) 0.0785(5) 0.9555(4) 0.048(2) Uani 0.555(10) 1 d . . P B 1
H42A H 0.411273 0.136572 0.939075 0.058 Uiso 0.555(10) 1 calc R U P B 1
H42B H 0.472019 0.055066 0.973349 0.058 Uiso 0.555(10) 1 calc R U P B 1
Cl5B Cl 0.3985(5) 0.0112(2) 0.90873(16) 0.0524(12) Uani 0.445(10) 1 d . . P B 2
Cl6B Cl 0.3641(5) 0.0663(3) 1.03321(19) 0.0676(12) Uani 0.445(10) 1 d . . P B 2
C42B C 0.3282(7) 0.0815(6) 0.9507(4) 0.036(2) Uani 0.445(10) 1 d . . P B 2
H42C H 0.250878 0.071608 0.937810 0.043 Uiso 0.445(10) 1 calc R U P B 2
H42D H 0.343515 0.141331 0.939863 0.043 Uiso 0.445(10) 1 calc R U P B 2

loop_
_atom_site_aniso_label
_atom_site_aniso_U_11
_atom_site_aniso_U_22
_atom_site_aniso_U_33
_atom_site_aniso_U_23
_atom_site_aniso_U_13
_atom_site_aniso_U_12
Pd1 0.02512(12) 0.04217(17) 0.02417(13) -0.00966(10) 0.00152(8) 0.00020(9)
Cl1 0.0290(3) 0.0418(5) 0.0285(4) -0.0003(3) 0.0030(3) 0.0024(3)
Cl2 0.0383(4) 0.0388(5) 0.0254(4) -0.0032(3) -0.0004(3) -0.0014(3)
C38A 0.031(4) 0.056(3) 0.0256(17) -0.020(2) -0.001(3) -0.002(2)
C39A 0.0370(19) 0.051(3) 0.034(2) -0.0224(18) -0.0015(16) -0.0067(16)
C40A 0.047(3) 0.049(2) 0.037(3) -0.020(2) 0.0030(18) -0.004(2)
C38B 0.031(4) 0.056(3) 0.0256(17) -0.020(2) -0.001(3) -0.002(2)
C39B 0.0370(19) 0.051(3) 0.034(2) -0.0224(18) -0.0015(16) -0.0067(16)
C40B 0.047(3) 0.049(2) 0.037(3) -0.020(2) 0.0030(18) -0.004(2)
Cl3 0.0758(7) 0.0523(7) 0.0441(6) 0.0123(5) -0.0146(5) -0.0073(5)
Cl4 0.0720(7) 0.1334(14) 0.0403(6) -0.0221(7) 0.0161(5) -0.0310(8)
C41 0.064(3) 0.093(4) 0.043(2) 0.013(3) -0.003(2) -0.036(3)
N1 0.0229(11) 0.0257(14) 0.0151(11) -0.0009(10) 0.0015(8) 0.0009(10)
N2 0.0212(10) 0.0289(14) 0.0156(11) -0.0003(10) 0.0034(8) -0.0008(10)
C1 0.0241(12) 0.0263(17) 0.0150(13) -0.0007(11) 0.0036(10) 0.0002(11)
C2 0.0234(12) 0.0236(16) 0.0161(13) -0.0007(11) 0.0026(10) 0.0009(11)
C3 0.0248(13) 0.0233(16) 0.0178(14) -0.0015(12) 0.0036(10) 0.0009(11)
C4 0.0312(14) 0.0291(18) 0.0188(14) -0.0012(12) 0.0037(11) -0.0014(12)
C5 0.0302(14) 0.0357(19) 0.0196(15) -0.0002(13) 0.0088(11) 0.0038(13)
C6 0.0228(13) 0.0354(19) 0.0250(15) 0.0009(13) 0.0082(11) 0.0031(12)
C7 0.0267(14) 0.0274(17) 0.0227(15) 0.0003(12) 0.0028(11) 0.0026(12)
C8 0.0208(13) 0.040(2) 0.0260(16) 0.0023(14) 0.0032(11) 0.0004(12)
C9 0.0262(14) 0.040(2) 0.0200(15) -0.0007(13) -0.0011(11) -0.0036(13)
C10 0.0268(14) 0.0369(19) 0.0168(14) -0.0024(13) 0.0021(10) 0.0000(13)
C11 0.0232(13) 0.0283(17) 0.0182(14) 0.0011(12) 0.0037(10) 0.0004(11)
C12 0.0246(13) 0.0274(17) 0.0160(14) -0.0001(12) 0.0037(10) 0.0025(11)
C13 0.0230(13) 0.0267(17) 0.0145(13) -0.0014(11) 0.0044(10) 0.0006(11)
C14 0.0210(12) 0.0268(17) 0.0174(14) -0.0034(12) 0.0043(10) 0.0004(11)
C15 0.0279(13) 0.0323(19) 0.0196(14) -0.0001(13) 0.0029(11) 0.0003(12)
C16 0.0325(15) 0.0344(19) 0.0179(14) -0.0015(13) -0.0015(11) 0.0032(13)
C17 0.0386(16) 0.033(2) 0.0225(16) -0.0061(14) -0.0023(12) 0.0009(14)
C18 0.0368(16) 0.0267(18) 0.0252(16) -0.0033(13) 0.0006(12) 0.0014(13)
C19 0.0249(13) 0.0285(18) 0.0177(14) -0.0011(12) 0.0010(10) -0.0015(11)
C20 0.0429(17) 0.0255(18) 0.0197(15) -0.0003(13) -0.0023(12) -0.0010(13)
C21 0.0467(19) 0.037(2) 0.0328(19) 0.0033(16) 0.0021(14) 0.0066(16)
C22 0.0473(19) 0.040(2) 0.037(2) 0.0057(17) 0.0023(15) -0.0096(16)
C23 0.0321(14) 0.0287(18) 0.0189(14) 0.0002(12) 0.0012(11) 0.0030(12)
C24 0.0413(16) 0.034(2) 0.0247(16) 0.0058(14) 0.0065(12) 0.0008(14)
C25 0.0361(16) 0.045(2) 0.0333(18) 0.0045(16) 0.0050(13) 0.0100(15)
C26 0.0188(12) 0.0365(19) 0.0145(13) -0.0062(12) 0.0025(9) -0.0011(11)
C27 0.0216(12) 0.0368(19) 0.0224(15) -0.0058(13) 0.0054(10) -0.0023(12)
C28 0.0283(14) 0.047(2) 0.0269(17) -0.0162(15) 0.0070(12) -0.0047(14)
C29 0.0256(14) 0.065(3) 0.0181(15) -0.0129(16) 0.0044(11) -0.0057(15)
C30 0.0288(14) 0.055(2) 0.0154(14) 0.0023(14) 0.0037(11) -0.0012(14)
C31 0.0211(12) 0.044(2) 0.0178(14) 0.0013(13) 0.0017(10) -0.0043(12)
C32 0.0353(15) 0.0309(19) 0.0292(17) -0.0057(14) 0.0138(12) -0.0012(13)
C33 0.050(2) 0.044(3) 0.052(2) 0.000(2) 0.0034(18) -0.0141(18)
C34 0.0383(18) 0.057(3) 0.041(2) 0.0133(19) 0.0054(15) -0.0066(17)
C35 0.0319(15) 0.038(2) 0.0229(16) 0.0073(14) 0.0018(12) 0.0009(13)
C36 0.0396(19) 0.049(3) 0.054(3) 0.012(2) -0.0015(16) 0.0093(17)
C37 0.059(2) 0.052(3) 0.0284(19) 0.0129(17) 0.0016(16) -0.0082(19)
Cl5A 0.070(3) 0.0692(16) 0.0571(15) -0.0252(12) 0.0151(16) -0.0102(15)
Cl6A 0.098(3) 0.165(4) 0.046(2) -0.020(2) 0.0236(19) 0.034(3)
C42A 0.048(5) 0.054(5) 0.041(4) 0.003(3) 0.002(3) 0.000(3)
Cl5B 0.066(3) 0.0585(17) 0.0340(14) -0.0077(11) 0.0113(14) 0.0139(15)
Cl6B 0.080(3) 0.097(3) 0.0257(15) 0.0004(14) 0.0090(14) 0.0362(19)
C42B 0.026(5) 0.049(5) 0.032(4) -0.003(4) 0.003(3) 0.006(3)

loop_
_atom_type_symbol
_atom_type_description
_atom_type_scat_dispersion_real
_atom_type_scat_dispersion_imag
_atom_type_scat_source
C C 0.0181 0.0091 'International Tables Vol C Tables 4.2.6.8 and 6.1.1.4'
H H 0.0000 0.0000 'International Tables Vol C Tables 4.2.6.8 and 6.1.1.4'
Cl Cl 0.3639 0.7018 'International Tables Vol C Tables 4.2.6.8 and 6.1.1.4'
N N 0.0311 0.0180 'International Tables Vol C Tables 4.2.6.8 and 6.1.1.4'
Pd Pd 0.1215 3.9337 'International Tables Vol C Tables 4.2.6.8 and 6.1.1.4'

loop_
_exptl_crystal_face_index_h
_exptl_crystal_face_index_k
_exptl_crystal_face_index_l
_exptl_crystal_face_perp_dist
-2 0 -13 0.0400
2 0 13 0.0400
-3 -9 1 0.0620
3 9 -1 0.0620
-8 -2 -2 0.0230
8 2 2 0.0230

loop_
_geom_angle_atom_site_label_1
_geom_angle_atom_site_label_2
_geom_angle_atom_site_label_3
_geom_angle
_geom_angle_site_symmetry_1
_geom_angle_site_symmetry_3
_geom_angle_publ_flag
Cl2 Pd1 Cl1 92.45(3) . . ?
C38A Pd1 Cl1 96.3(3) . . ?
C38A Pd1 Cl2 169.9(3) . . ?
C38A Pd1 C40A 69.4(3) . . ?
C39A Pd1 Cl1 129.78(17) . . ?
C39A Pd1 Cl2 134.99(17) . . ?
C39A Pd1 C38A 38.8(3) . . ?
C39A Pd1 C40A 39.5(3) . . ?
C40A Pd1 Cl1 165.0(2) . . ?
C40A Pd1 Cl2 101.4(2) . . ?
C38B Pd1 Cl1 102.9(9) . . ?
C38B Pd1 Cl2 164.7(9) . . ?
C39B Pd1 Cl1 139.5(5) . . ?
C39B Pd1 Cl2 124.4(5) . . ?
C39B Pd1 C38B 41.6(11) . . ?
C39B Pd1 C40B 36.4(7) . . ?
C40B Pd1 Cl1 170.3(7) . . ?
C40B Pd1 Cl2 95.3(7) . . ?
C40B Pd1 C38B 69.4(10) . . ?
Pd1 C38A H38A 116.7 . . ?
Pd1 C38A H38B 116.7 . . ?
H38A C38A H38B 113.7 . . ?
C39A C38A Pd1 69.8(5) . . ?
C39A C38A H38A 116.7 . . ?
C39A C38A H38B 116.7 . . ?
Pd1 C39A H39A 121.1 . . ?
C38A C39A Pd1 71.3(4) . . ?
C38A C39A H39A 121.1 . . ?
C38A C39A C40A 117.3(6) . . ?
C40A C39A Pd1 71.2(4) . . ?
C40A C39A H39A 121.1 . . ?
Pd1 C40A H40A 116.7 . . ?
Pd1 C40A H40B 116.7 . . ?
C39A C40A Pd1 69.4(4) . . ?
C39A C40A H40A 116.7 . . ?
C39A C40A H40B 116.7 . . ?
H40A C40A H40B 113.7 . . ?
Pd1 C38B H38C 116.9 . . ?
Pd1 C38B H38D 116.9 . . ?
H38C C38B H38D 114.0 . . ?
C39B C38B Pd1 67.6(15) . . ?
C39B C38B H38C 116.9 . . ?
C39B C38B H38D 116.9 . . ?
Pd1 C39B H39B 120.6 . . ?
C38B C39B Pd1 70.8(15) . . ?
C38B C39B H39B 120.6 . . ?
C40B C39B Pd1 72.8(14) . . ?
C40B C39B C38B 118(2) . . ?
C40B C39B H39B 120.6 . . ?
Pd1 C40B H40C 116.5 . . ?
Pd1 C40B H40D 116.5 . . ?
C39B C40B Pd1 70.7(14) . . ?
C39B C40B H40C 116.5 . . ?
C39B C40B H40D 116.5 . . ?
H40C C40B H40D 113.5 . . ?
Cl3 C41 H41A 109.0 . . ?
Cl3 C41 H41B 109.0 . . ?
Cl4 C41 Cl3 112.8(3) . . ?
Cl4 C41 H41A 109.0 . . ?
Cl4 C41 H41B 109.0 . . ?
H41A C41 H41B 107.8 . . ?
C1 N1 C2 107.5(2) . . ?
C1 N1 C14 125.1(2) . . ?
C2 N1 C14 125.5(2) . . ?
C1 N2 C13 107.5(2) . . ?
C1 N2 C26 126.1(2) . . ?
C13 N2 C26 126.4(2) . . ?
N1 C1 H1 125.2 . . ?
N2 C1 N1 109.6(2) . . ?
N2 C1 H1 125.2 . . ?
N1 C2 C3 141.9(3) . . ?
C13 C2 N1 107.9(2) . . ?
C13 C2 C3 110.2(2) . . ?
C4 C3 C2 137.6(3) . . ?
C4 C3 C12 119.6(3) . . ?
C12 C3 C2 102.8(2) . . ?
C3 C4 H4 121.0 . . ?
C3 C4 C5 117.9(3) . . ?
C5 C4 H4 121.0 . . ?
C4 C5 H5 118.7 . . ?
C6 C5 C4 122.5(3) . . ?
C6 C5 H5 118.7 . . ?
C5 C6 H6 119.9 . . ?
C5 C6 C7 120.3(3) . . ?
C7 C6 H6 119.9 . . ?
C8 C7 C6 126.7(3) . . ?
C12 C7 C6 116.6(3) . . ?
C12 C7 C8 116.7(3) . . ?
C7 C8 H8 120.0 . . ?
C9 C8 C7 120.1(3) . . ?
C9 C8 H8 120.0 . . ?
C8 C9 H9 118.7 . . ?
C8 C9 C10 122.7(3) . . ?
C10 C9 H9 118.7 . . ?
C9 C10 H10 120.8 . . ?
C11 C10 C9 118.3(3) . . ?
C11 C10 H10 120.8 . . ?
C10 C11 C12 118.7(3) . . ?
C10 C11 C13 138.1(3) . . ?
C12 C11 C13 103.1(2) . . ?
C7 C12 C3 123.1(3) . . ?
C7 C12 C11 123.5(3) . . ?
C11 C12 C3 113.4(3) . . ?
N2 C13 C11 142.0(3) . . ?
C2 C13 N2 107.5(2) . . ?
C2 C13 C11 110.5(2) . . ?
C15 C14 N1 119.6(3) . . ?
C15 C14 C19 123.9(3) . . ?
C19 C14 N1 116.5(3) . . ?
C14 C15 C20 124.3(3) . . ?
C16 C15 C14 116.2(3) . . ?
C16 C15 C20 119.5(3) . . ?
C15 C16 H16 119.3 . . ?
C17 C16 C15 121.3(3) . . ?
C17 C16 H16 119.3 . . ?
C16 C17 H17 119.8 . . ?
C18 C17 C16 120.4(3) . . ?
C18 C17 H17 119.8 . . ?
C17 C18 H18 119.2 . . ?
C17 C18 C19 121.7(3) . . ?
C19 C18 H18 119.2 . . ?
C14 C19 C23 123.0(3) . . ?
C18 C19 C14 116.4(3) . . ?
C18 C19 C23 120.6(3) . . ?
C15 C20 H20 108.1 . . ?
C15 C20 C21 111.4(3) . . ?
C15 C20 C22 110.9(3) . . ?
C21 C20 H20 108.1 . . ?
C21 C20 C22 110.0(3) . . ?
C22 C20 H20 108.1 . . ?
C20 C21 H21A 109.5 . . ?
C20 C21 H21B 109.5 . . ?
C20 C21 H21C 109.5 . . ?
H21A C21 H21B 109.5 . . ?
H21A C21 H21C 109.5 . . ?
H21B C21 H21C 109.5 . . ?
C20 C22 H22A 109.5 . . ?
C20 C22 H22B 109.5 . . ?
C20 C22 H22C 109.5 . . ?
H22A C22 H22B 109.5 . . ?
H22A C22 H22C 109.5 . . ?
H22B C22 H22C 109.5 . . ?
C19 C23 H23 108.3 . . ?
C19 C23 C24 111.9(3) . . ?
C19 C23 C25 109.4(3) . . ?
C24 C23 H23 108.3 . . ?
C24 C23 C25 110.5(3) . . ?
C25 C23 H23 108.3 . . ?
C23 C24 H24A 109.5 . . ?
C23 C24 H24B 109.5 . . ?
C23 C24 H24C 109.5 . . ?
H24A C24 H24B 109.5 . . ?
H24A C24 H24C 109.5 . . ?
H24B C24 H24C 109.5 . . ?
C23 C25 H25A 109.5 . . ?
C23 C25 H25B 109.5 . . ?
C23 C25 H25C 109.5 . . ?
H25A C25 H25B 109.5 . . ?
H25A C25 H25C 109.5 . . ?
H25B C25 H25C 109.5 . . ?
C27 C26 N2 117.5(3) . . ?
C27 C26 C31 124.6(3) . . ?
C31 C26 N2 117.8(3) . . ?
C26 C27 C28 116.8(3) . . ?
C26 C27 C32 122.5(3) . . ?
C28 C27 C32 120.7(3) . . ?
C27 C28 H28 119.8 . . ?
C29 C28 C27 120.5(3) . . ?
C29 C28 H28 119.8 . . ?
C28 C29 H29 119.6 . . ?
C30 C29 C28 120.8(3) . . ?
C30 C29 H29 119.6 . . ?
C29 C30 H30 119.1 . . ?
C29 C30 C31 121.8(3) . . ?
C31 C30 H30 119.1 . . ?
C26 C31 C35 122.4(3) . . ?
C30 C31 C26 115.4(3) . . ?
C30 C31 C35 122.2(3) . . ?
C27 C32 H32 107.4 . . ?
C27 C32 C33 112.2(3) . . ?
C27 C32 C34 111.5(3) . . ?
C33 C32 H32 107.4 . . ?
C33 C32 C34 110.8(3) . . ?
C34 C32 H32 107.4 . . ?
C32 C33 H33A 109.5 . . ?
C32 C33 H33B 109.5 . . ?
C32 C33 H33C 109.5 . . ?
H33A C33 H33B 109.5 . . ?
H33A C33 H33C 109.5 . . ?
H33B C33 H33C 109.5 . . ?
C32 C34 H34A 109.5 . . ?
C32 C34 H34B 109.5 . . ?
C32 C34 H34C 109.5 . . ?
H34A C34 H34B 109.5 . . ?
H34A C34 H34C 109.5 . . ?
H34B C34 H34C 109.5 . . ?
C31 C35 H35 107.1 . . ?
C31 C35 C36 110.9(3) . . ?
C31 C35 C37 113.6(3) . . ?
C36 C35 H35 107.1 . . ?
C37 C35 H35 107.1 . . ?
C37 C35 C36 110.6(3) . . ?
C35 C36 H36A 109.5 . . ?
C35 C36 H36B 109.5 . . ?
C35 C36 H36C 109.5 . . ?
H36A C36 H36B 109.5 . . ?
H36A C36 H36C 109.5 . . ?
H36B C36 H36C 109.5 . . ?
C35 C37 H37A 109.5 . . ?
C35 C37 H37B 109.5 . . ?
C35 C37 H37C 109.5 . . ?
H37A C37 H37B 109.5 . . ?
H37A C37 H37C 109.5 . . ?
H37B C37 H37C 109.5 . . ?
Cl5A C42A Cl6A 111.8(6) . . ?
Cl5A C42A H42A 109.3 . . ?
Cl5A C42A H42B 109.3 . . ?
Cl6A C42A H42A 109.3 . . ?
Cl6A C42A H42B 109.3 . . ?
H42A C42A H42B 107.9 . . ?
Cl5B C42B Cl6B 111.0(6) . . ?
Cl5B C42B H42C 109.4 . . ?
Cl5B C42B H42D 109.4 . . ?
Cl6B C42B H42C 109.4 . . ?
Cl6B C42B H42D 109.4 . . ?
H42C C42B H42D 108.0 . . ?

loop_
_geom_bond_atom_site_label_1
_geom_bond_atom_site_label_2
_geom_bond_distance
_geom_bond_site_symmetry_2
_geom_bond_publ_flag
Pd1 Cl1 2.3839(9) . ?
Pd1 Cl2 2.3775(8) . ?
Pd1 C38A 2.113(11) . ?
Pd1 C39A 2.093(4) . ?
Pd1 C40A 2.117(8) . ?
Pd1 C38B 2.19(4) . ?
Pd1 C39B 2.147(15) . ?
Pd1 C40B 2.17(3) . ?
C38A H38A 0.9900 . ?
C38A H38B 0.9900 . ?
C38A C39A 1.398(12) . ?
C39A H39A 1.0000 . ?
C39A C40A 1.423(9) . ?
C40A H40A 0.9900 . ?
C40A H40B 0.9900 . ?
C38B H38C 0.9900 . ?
C38B H38D 0.9900 . ?
C38B C39B 1.54(4) . ?
C39B H39B 1.0000 . ?
C39B C40B 1.35(3) . ?
C40B H40C 0.9900 . ?
C40B H40D 0.9900 . ?
Cl3 C41 1.752(4) . ?
Cl4 C41 1.713(5) . ?
C41 H41A 0.9900 . ?
C41 H41B 0.9900 . ?
N1 C1 1.347(4) . ?
N1 C2 1.377(4) . ?
N1 C14 1.454(4) . ?
N2 C1 1.346(4) . ?
N2 C13 1.381(4) . ?
N2 C26 1.453(4) . ?
C1 H1 0.9500 . ?
C2 C3 1.471(4) . ?
C2 C13 1.363(4) . ?
C3 C4 1.366(4) . ?
C3 C12 1.427(4) . ?
C4 H4 0.9500 . ?
C4 C5 1.426(4) . ?
C5 H5 0.9500 . ?
C5 C6 1.378(4) . ?
C6 H6 0.9500 . ?
C6 C7 1.423(4) . ?
C7 C8 1.422(4) . ?
C7 C12 1.390(4) . ?
C8 H8 0.9500 . ?
C8 C9 1.376(5) . ?
C9 H9 0.9500 . ?
C9 C10 1.420(4) . ?
C10 H10 0.9500 . ?
C10 C11 1.378(4) . ?
C11 C12 1.424(4) . ?
C11 C13 1.462(4) . ?
C14 C15 1.401(4) . ?
C14 C19 1.408(5) . ?
C15 C16 1.401(4) . ?
C15 C20 1.516(5) . ?
C16 H16 0.9500 . ?
C16 C17 1.380(5) . ?
C17 H17 0.9500 . ?
C17 C18 1.379(5) . ?
C18 H18 0.9500 . ?
C18 C19 1.386(4) . ?
C19 C23 1.517(4) . ?
C20 H20 1.0000 . ?
C20 C21 1.534(5) . ?
C20 C22 1.536(5) . ?
C21 H21A 0.9800 . ?
C21 H21B 0.9800 . ?
C21 H21C 0.9800 . ?
C22 H22A 0.9800 . ?
C22 H22B 0.9800 . ?
C22 H22C 0.9800 . ?
C23 H23 1.0000 . ?
C23 C24 1.535(5) . ?
C23 C25 1.536(5) . ?
C24 H24A 0.9800 . ?
C24 H24B 0.9800 . ?
C24 H24C 0.9800 . ?
C25 H25A 0.9800 . ?
C25 H25B 0.9800 . ?
C25 H25C 0.9800 . ?
C26 C27 1.393(5) . ?
C26 C31 1.404(5) . ?
C27 C28 1.398(4) . ?
C27 C32 1.519(5) . ?
C28 H28 0.9500 . ?
C28 C29 1.384(5) . ?
C29 H29 0.9500 . ?
C29 C30 1.378(6) . ?
C30 H30 0.9500 . ?
C30 C31 1.399(4) . ?
C31 C35 1.514(5) . ?
C32 H32 1.0000 . ?
C32 C33 1.520(5) . ?
C32 C34 1.524(5) . ?
C33 H33A 0.9800 . ?
C33 H33B 0.9800 . ?
C33 H33C 0.9800 . ?
C34 H34A 0.9800 . ?
C34 H34B 0.9800 . ?
C34 H34C 0.9800 . ?
C35 H35 1.0000 . ?
C35 C36 1.537(5) . ?
C35 C37 1.528(5) . ?
C36 H36A 0.9800 . ?
C36 H36B 0.9800 . ?
C36 H36C 0.9800 . ?
C37 H37A 0.9800 . ?
C37 H37B 0.9800 . ?
C37 H37C 0.9800 . ?
Cl5A C42A 1.726(9) . ?
Cl6A C42A 1.745(9) . ?
C42A H42A 0.9900 . ?
C42A H42B 0.9900 . ?
Cl5B C42B 1.757(9) . ?
Cl6B C42B 1.762(9) . ?
C42B H42C 0.9900 . ?
C42B H42D 0.9900 . ?

loop_
_geom_torsion_atom_site_label_1
_geom_torsion_atom_site_label_2
_geom_torsion_atom_site_label_3
_geom_torsion_atom_site_label_4
_geom_torsion
_geom_torsion_site_symmetry_1
_geom_torsion_site_symmetry_2
_geom_torsion_site_symmetry_3
_geom_torsion_site_symmetry_4
_geom_torsion_publ_flag
Pd1 C38A C39A C40A -56.1(5) . . . . ?
Pd1 C38B C39B C40B 57.1(19) . . . . ?
C38A C39A C40A Pd1 56.2(6) . . . . ?
C38B C39B C40B Pd1 -56.1(18) . . . . ?
N1 C2 C3 C4 0.9(7) . . . . ?
N1 C2 C3 C12 -178.2(4) . . . . ?
N1 C2 C13 N2 -0.2(4) . . . . ?
N1 C2 C13 C11 178.6(3) . . . . ?
N1 C14 C15 C16 177.0(3) . . . . ?
N1 C14 C15 C20 -1.7(4) . . . . ?
N1 C14 C19 C18 -178.8(3) . . . . ?
N1 C14 C19 C23 -1.8(4) . . . . ?
N2 C26 C27 C28 -179.5(2) . . . . ?
N2 C26 C27 C32 1.4(4) . . . . ?
N2 C26 C31 C30 177.6(2) . . . . ?
N2 C26 C31 C35 -0.5(4) . . . . ?
C1 N1 C2 C3 178.7(4) . . . . ?
C1 N1 C2 C13 0.1(3) . . . . ?
C1 N1 C14 C15 105.6(3) . . . . ?
C1 N1 C14 C19 -77.5(4) . . . . ?
C1 N2 C13 C2 0.3(3) . . . . ?
C1 N2 C13 C11 -178.0(4) . . . . ?
C1 N2 C26 C27 -104.3(3) . . . . ?
C1 N2 C26 C31 77.4(4) . . . . ?
C2 N1 C1 N2 0.0(3) . . . . ?
C2 N1 C14 C15 -92.2(4) . . . . ?
C2 N1 C14 C19 84.8(4) . . . . ?
C2 C3 C4 C5 179.8(3) . . . . ?
C2 C3 C12 C7 179.8(3) . . . . ?
C2 C3 C12 C11 -0.2(4) . . . . ?
C3 C2 C13 N2 -179.3(2) . . . . ?
C3 C2 C13 C11 -0.4(4) . . . . ?
C3 C4 C5 C6 0.9(5) . . . . ?
C4 C3 C12 C7 0.6(5) . . . . ?
C4 C3 C12 C11 -179.4(3) . . . . ?
C4 C5 C6 C7 0.2(5) . . . . ?
C5 C6 C7 C8 178.0(3) . . . . ?
C5 C6 C7 C12 -0.9(5) . . . . ?
C6 C7 C8 C9 -179.4(3) . . . . ?
C6 C7 C12 C3 0.5(5) . . . . ?
C6 C7 C12 C11 -179.5(3) . . . . ?
C7 C8 C9 C10 -0.2(5) . . . . ?
C8 C7 C12 C3 -178.5(3) . . . . ?
C8 C7 C12 C11 1.5(5) . . . . ?
C8 C9 C10 C11 -0.1(5) . . . . ?
C9 C10 C11 C12 1.0(5) . . . . ?
C9 C10 C11 C13 178.5(4) . . . . ?
C10 C11 C12 C3 178.2(3) . . . . ?
C10 C11 C12 C7 -1.8(5) . . . . ?
C10 C11 C13 N2 0.8(8) . . . . ?
C10 C11 C13 C2 -177.4(4) . . . . ?
C12 C3 C4 C5 -1.2(5) . . . . ?
C12 C7 C8 C9 -0.5(5) . . . . ?
C12 C11 C13 N2 178.5(4) . . . . ?
C12 C11 C13 C2 0.3(4) . . . . ?
C13 N2 C1 N1 -0.2(3) . . . . ?
C13 N2 C26 C27 76.4(4) . . . . ?
C13 N2 C26 C31 -101.9(3) . . . . ?
C13 C2 C3 C4 179.4(4) . . . . ?
C13 C2 C3 C12 0.4(3) . . . . ?
C13 C11 C12 C3 -0.1(4) . . . . ?
C13 C11 C12 C7 179.9(3) . . . . ?
C14 N1 C1 N2 165.0(3) . . . . ?
C14 N1 C2 C3 13.8(6) . . . . ?
C14 N1 C2 C13 -164.7(3) . . . . ?
C14 C15 C16 C17 2.0(5) . . . . ?
C14 C15 C20 C21 -128.9(3) . . . . ?
C14 C15 C20 C22 108.2(3) . . . . ?
C14 C19 C23 C24 120.3(3) . . . . ?
C14 C19 C23 C25 -116.9(3) . . . . ?
C15 C14 C19 C18 -2.0(4) . . . . ?
C15 C14 C19 C23 175.0(3) . . . . ?
C15 C16 C17 C18 -2.6(5) . . . . ?
C16 C15 C20 C21 52.5(4) . . . . ?
C16 C15 C20 C22 -70.4(4) . . . . ?
C16 C17 C18 C19 0.7(5) . . . . ?
C17 C18 C19 C14 1.5(5) . . . . ?
C17 C18 C19 C23 -175.6(3) . . . . ?
C18 C19 C23 C24 -62.8(4) . . . . ?
C18 C19 C23 C25 60.1(4) . . . . ?
C19 C14 C15 C16 0.3(4) . . . . ?
C19 C14 C15 C20 -178.4(3) . . . . ?
C20 C15 C16 C17 -179.2(3) . . . . ?
C26 N2 C1 N1 -179.6(3) . . . . ?
C26 N2 C13 C2 179.7(3) . . . . ?
C26 N2 C13 C11 1.4(6) . . . . ?
C26 C27 C28 C29 2.0(4) . . . . ?
C26 C27 C32 C33 -140.0(3) . . . . ?
C26 C27 C32 C34 95.2(4) . . . . ?
C26 C31 C35 C36 80.4(4) . . . . ?
C26 C31 C35 C37 -154.3(3) . . . . ?
C27 C26 C31 C30 -0.5(4) . . . . ?
C27 C26 C31 C35 -178.7(3) . . . . ?
C27 C28 C29 C30 -0.7(5) . . . . ?
C28 C27 C32 C33 41.0(4) . . . . ?
C28 C27 C32 C34 -83.8(4) . . . . ?
C28 C29 C30 C31 -1.3(5) . . . . ?
C29 C30 C31 C26 1.9(4) . . . . ?
C29 C30 C31 C35 -180.0(3) . . . . ?
C30 C31 C35 C36 -97.7(4) . . . . ?
C30 C31 C35 C37 27.6(4) . . . . ?
C31 C26 C27 C28 -1.4(4) . . . . ?
C31 C26 C27 C32 179.6(3) . . . . ?
C32 C27 C28 C29 -179.0(3) . . . . ?

loop_
_exptl_oxdiff_crystal_face_indexfrac_h
_exptl_oxdiff_crystal_face_indexfrac_k
_exptl_oxdiff_crystal_face_indexfrac_l
_exptl_oxdiff_crystal_face_x
_exptl_oxdiff_crystal_face_y
_exptl_oxdiff_crystal_face_z
-1.7702 0.0477 -12.8505 -0.1914 -0.8019 -0.5660
1.7702 -0.0477 12.8505 0.1914 0.8019 0.5660
-2.9452 -9.4691 1.2429 -0.1408 -0.5845 0.7991
2.9452 9.4691 -1.2429 0.1408 0.5845 -0.7991
-7.7671 -1.5231 -2.0275 -0.8757 -0.4761 0.0804
7.7671 1.5231 2.0275 0.8757 0.4761 -0.0804
